data_4518271
loop_
_publ_author_name
'Benedikter, Mathis'
'Musso, Janis'
'Kesharwani, Manoj K.'
'Sterz, K. Leonard'
'Elser, Iris'
'Ziegler, Felix'
'Fischer, Felix'
'Plietker, Bernd'
'Frey, Wolfgang'
'K\"astner, Johannes'
'Winkler, Mario'
'van Slageren, Joris'
'Nowakowski, Michal'
'Bauer, Matthias'
'Buchmeiser, Michael R.'

_publ_section_title
;
 Charge Distribution in Cationic Molybdenum Imido Alkylidene
 N-Heterocyclic Carbene Complexes: A Combined X-ray, XAS, XES, DFT,
 M\"ossbauer, and Catalysis Approach
;
_journal_name_full 'ACS Catalysis'
_journal_page_first 14810
_journal_page_last 14823
_journal_paper_doi 10.1021/acscatal.0c03978
_journal_year 2020
_chemical_formula_moiety 'C45 H49 F9 Mo N3 O, C32 H12 B F24'
_chemical_formula_sum 'C77 H61 B F33 Mo N3 O'
_chemical_formula_weight 1778.03
_chemical_name_common 3
_space_group_crystal_system triclinic
_space_group_IT_number 2
_space_group_name_Hall '-P 1'
_space_group_name_H-M_alt 'P -1'
_atom_sites_solution_hydrogens geom
_atom_sites_solution_primary iterative
_atom_sites_solution_secondary difmap
_audit_creation_method SHELXL-2014/7
_cell_angle_alpha 101.303(2)
_cell_angle_beta 101.414(3)
_cell_angle_gamma 103.356(2)
_cell_formula_units_Z 2
_cell_length_a 12.9087(7)
_cell_length_b 16.1499(9)
_cell_length_c 20.1730(11)
_cell_measurement_reflns_used 22608
_cell_measurement_temperature 135(2)
_cell_measurement_theta_max 33.235
_cell_measurement_theta_min 1.677
_cell_volume 3879.9(4)
_computing_cell_refinement 'Bruker APEXII Software Suite, 2008'
_computing_data_collection 'Bruker APEXII Software Suite, 2008'
_computing_data_reduction 'Bruker APEXII Software Suite, 2008'
_computing_molecular_graphics 'SHELXTL-plus, XP (Sheldrick, 2001)'
_computing_structure_refinement 'SHELXL-2014/7 (Sheldrick, 2014)'
_computing_structure_solution 'SHELXS-2014/7 (Sheldrick, 2014)'
_diffrn_ambient_temperature 135(2)
_diffrn_measured_fraction_theta_full 0.999
_diffrn_measured_fraction_theta_max 0.995
_diffrn_measurement_device_type 'Bruker Kappa APEXII Duo'
_diffrn_measurement_method 'Omega + Phi Scans'
_diffrn_radiation_type MoK\a
_diffrn_radiation_wavelength 0.71073
_diffrn_reflns_av_R_equivalents 0.0278
_diffrn_reflns_av_unetI/netI 0.0423
_diffrn_reflns_Laue_measured_fraction_full 0.999
_diffrn_reflns_Laue_measured_fraction_max 0.995
_diffrn_reflns_limit_h_max 19
_diffrn_reflns_limit_h_min -19
_diffrn_reflns_limit_k_max 23
_diffrn_reflns_limit_k_min -24
_diffrn_reflns_limit_l_max 31
_diffrn_reflns_limit_l_min -29
_diffrn_reflns_number 115657
_diffrn_reflns_point_group_measured_fraction_full 0.999
_diffrn_reflns_point_group_measured_fraction_max 0.995
_diffrn_reflns_theta_full 25.242
_diffrn_reflns_theta_max 33.235
_diffrn_reflns_theta_min 1.677
_diffrn_source 'fine-focus sealed tube'
_exptl_absorpt_coefficient_mu 0.295
_exptl_absorpt_correction_T_max 0.7465
_exptl_absorpt_correction_T_min 0.7093
_exptl_absorpt_correction_type multi-scan
_exptl_absorpt_process_details 'Blessing, 1995'
_exptl_crystal_colour yellow
_exptl_crystal_density_diffrn 1.522
_exptl_crystal_description plate
_exptl_crystal_F_000 1792
_exptl_crystal_size_max 0.530
_exptl_crystal_size_mid 0.397
_exptl_crystal_size_min 0.160
_refine_diff_density_max 0.858
_refine_diff_density_min -0.639
_refine_diff_density_rms 0.072
_refine_ls_extinction_method none
_refine_ls_goodness_of_fit_ref 1.042
_refine_ls_hydrogen_treatment constr
_refine_ls_matrix_type full
_refine_ls_number_parameters 1222
_refine_ls_number_reflns 29654
_refine_ls_number_restraints 340
_refine_ls_restrained_S_all 1.076
_refine_ls_R_factor_all 0.0672
_refine_ls_R_factor_gt 0.0431
_refine_ls_shift/su_max 0.006
_refine_ls_shift/su_mean 0.000
_refine_ls_structure_factor_coef Fsqd
_refine_ls_weighting_details 'w=1/[\s^2^(Fo^2^)+(0.0587P)^2^+0.9286P] where P=(Fo^2^+2Fc^2^)/3'
_refine_ls_weighting_scheme calc
_refine_ls_wR_factor_gt 0.1062
_refine_ls_wR_factor_ref 0.1150
_reflns_Friedel_coverage 0.000
_reflns_number_gt 22608
_reflns_number_total 29654
_reflns_threshold_expression 'I > 2\s(I)'
_cod_data_source_file cs0c03978_si_003.cif
_cod_data_source_block buch287
_cod_database_code 4518271
_shelx_shelxl_version_number 2014/7
_shelx_space_group_comment
;
The symmetry employed for this shelxl refinement is uniquely defined
by the following loop, which should always be used as a source of
symmetry information in preference to the above space-group names.
They are only intended as comments.
;
_shelx_estimated_absorpt_t_min 0.859
_shelx_estimated_absorpt_t_max 0.954

loop_
_space_group_symop_operation_xyz
'x, y, z'
'-x, -y, -z'

loop_
_atom_site_label
_atom_site_type_symbol
_atom_site_fract_x
_atom_site_fract_y
_atom_site_fract_z
_atom_site_U_iso_or_equiv
_atom_site_adp_type
_atom_site_occupancy
_atom_site_site_symmetry_order
_atom_site_calc_flag
_atom_site_refinement_flags_posn
_atom_site_refinement_flags_adp
_atom_site_refinement_flags_occupancy
_atom_site_disorder_assembly
_atom_site_disorder_group
Mo1 Mo 0.15813(2) 0.45398(2) 0.22092(2) 0.01673(3) Uani 1 1 d . . . . .
N1 N 0.19466(10) 0.28148(7) 0.27735(6) 0.0192(2) Uani 1 1 d . . . . .
O1 O 0.04946(9) 0.51219(7) 0.24646(6) 0.0261(2) Uani 1 1 d . . . . .
C1 C 0.20900(11) 0.36858(8) 0.28299(7) 0.0177(2) Uani 1 1 d . . . . .
N2 N 0.26355(10) 0.40706(7) 0.35084(6) 0.0215(2) Uani 1 1 d . . . . .
C2 C 0.23844(13) 0.26616(9) 0.34105(8) 0.0244(3) Uani 1 1 d . . . . .
N3 N 0.28346(10) 0.50992(7) 0.21264(6) 0.0208(2) Uani 1 1 d . . . . .
C3 C 0.28230(13) 0.34583(9) 0.38753(8) 0.0254(3) Uani 1 1 d . . . . .
C4 C 0.22988(18) 0.17624(10) 0.35105(9) 0.0374(4) Uani 1 1 d . . . . .
H4A H 0.2571 0.1800 0.4008 0.056 Uiso 1 1 calc R U . . .
H4B H 0.2741 0.1486 0.3243 0.056 Uiso 1 1 calc R U . . .
H4C H 0.1527 0.1408 0.3346 0.056 Uiso 1 1 calc R U . . .
C5 C 0.33998(18) 0.37091(12) 0.46304(9) 0.0392(4) Uani 1 1 d . . . . .
H5A H 0.3330 0.3180 0.4807 0.059 Uiso 1 1 calc R U . . .
H5B H 0.3069 0.4111 0.4889 0.059 Uiso 1 1 calc R U . . .
H5C H 0.4180 0.4001 0.4693 0.059 Uiso 1 1 calc R U . . .
C6 C 0.13776(12) 0.20856(8) 0.21739(7) 0.0197(3) Uani 1 1 d . . . . .
C7 C 0.02343(13) 0.17739(9) 0.20408(8) 0.0238(3) Uani 1 1 d . . . . .
C8 C -0.02869(14) 0.09865(9) 0.15356(8) 0.0283(3) Uani 1 1 d . . . . .
H8 H -0.1066 0.0768 0.1424 0.034 Uiso 1 1 calc R U . . .
C9 C 0.03028(14) 0.05117(9) 0.11903(8) 0.0287(3) Uani 1 1 d . . . . .
C10 C 0.14312(14) 0.08551(9) 0.13282(8) 0.0277(3) Uani 1 1 d . . . . .
H10 H 0.1833 0.0544 0.1077 0.033 Uiso 1 1 calc R U . . .
C11 C 0.19972(13) 0.16455(8) 0.18261(8) 0.0231(3) Uani 1 1 d . . . . .
C12 C -0.04102(15) 0.22494(12) 0.24432(10) 0.0351(4) Uani 1 1 d . . . . .
H12A H -0.0455 0.2779 0.2285 0.053 Uiso 1 1 calc R U . . .
H12B H -0.0041 0.2416 0.2943 0.053 Uiso 1 1 calc R U . . .
H12C H -0.1154 0.1863 0.2364 0.053 Uiso 1 1 calc R U . . .
C13 C -0.02827(18) -0.03790(10) 0.06970(10) 0.0412(4) Uani 1 1 d . . . . .
H13A H -0.0516 -0.0801 0.0965 0.062 Uiso 1 1 calc R U . . .
H13B H 0.0217 -0.0576 0.0435 0.062 Uiso 1 1 calc R U . . .
H13C H -0.0930 -0.0339 0.0370 0.062 Uiso 1 1 calc R U . . .
C14 C 0.32310(14) 0.19872(11) 0.19800(10) 0.0337(4) Uani 1 1 d . . . . .
H14A H 0.3422 0.2402 0.1698 0.051 Uiso 1 1 calc R U . . .
H14B H 0.3542 0.1494 0.1865 0.051 Uiso 1 1 calc R U . . .
H14C H 0.3532 0.2288 0.2477 0.051 Uiso 1 1 calc R U . . .
C15 C 0.28862(13) 0.50010(8) 0.38109(7) 0.0220(3) Uani 1 1 d . . . . .
C16 C 0.39172(13) 0.55449(9) 0.38450(8) 0.0249(3) Uani 1 1 d . . . . .
C17 C 0.41134(15) 0.64412(10) 0.41286(9) 0.0319(3) Uani 1 1 d . . . . .
H17 H 0.4806 0.6830 0.4158 0.038 Uiso 1 1 calc R U . . .
C18 C 0.33272(16) 0.67829(10) 0.43697(10) 0.0359(4) Uani 1 1 d . . . . .
C19 C 0.23284(15) 0.62165(10) 0.43395(9) 0.0320(3) Uani 1 1 d . . . . .
H19 H 0.1790 0.6451 0.4505 0.038 Uiso 1 1 calc R U . . .
C20 C 0.20871(13) 0.53112(9) 0.40741(8) 0.0256(3) Uani 1 1 d . . . . .
C21 C 0.47864(14) 0.51772(11) 0.36095(9) 0.0315(3) Uani 1 1 d . . . . .
H21A H 0.5332 0.5643 0.3517 0.047 Uiso 1 1 calc R U . . .
H21B H 0.4446 0.4703 0.3182 0.047 Uiso 1 1 calc R U . . .
H21C H 0.5150 0.4945 0.3976 0.047 Uiso 1 1 calc R U . . .
C22 C 0.3555(2) 0.77580(12) 0.46630(15) 0.0627(7) Uani 1 1 d . . . . .
H22A H 0.2884 0.7934 0.4519 0.094 Uiso 1 1 calc R U . . .
H22B H 0.4140 0.8076 0.4486 0.094 Uiso 1 1 calc R U . . .
H22C H 0.3788 0.7899 0.5174 0.094 Uiso 1 1 calc R U . . .
C23 C 0.10362(15) 0.46986(11) 0.40998(10) 0.0347(4) Uani 1 1 d . . . . .
H23A H 0.0572 0.5042 0.4282 0.052 Uiso 1 1 calc R U . . .
H23B H 0.1205 0.4320 0.4406 0.052 Uiso 1 1 calc R U . . .
H23C H 0.0645 0.4334 0.3628 0.052 Uiso 1 1 calc R U . . .
C24 C -0.04528(14) 0.53708(10) 0.23194(8) 0.0274(3) Uani 1 1 d . . . . .
C25 C -0.0448(2) 0.58822(16) 0.17415(13) 0.0361(6) Uani 0.782(4) 1 d . U P A 1
F1 F -0.0110(4) 0.5493(4) 0.1244(3) 0.0794(16) Uani 0.782(4) 1 d . U P A 1
F2 F -0.1416(2) 0.59962(16) 0.14887(14) 0.0500(6) Uani 0.782(4) 1 d . U P A 1
F3 F 0.0249(3) 0.6675(2) 0.1974(2) 0.0734(11) Uani 0.782(4) 1 d . U P A 1
C26 C -0.0538(3) 0.5989(2) 0.29845(15) 0.0553(9) Uani 0.782(4) 1 d . U P A 1
F4 F 0.0342(4) 0.6519(3) 0.3316(2) 0.0938(15) Uani 0.782(4) 1 d . U P A 1
F5 F -0.1313(3) 0.6403(3) 0.28529(17) 0.0677(9) Uani 0.782(4) 1 d . U P A 1
F6 F -0.0771(4) 0.5554(3) 0.3439(2) 0.1030(17) Uani 0.782(4) 1 d . U P A 1
C27 C -0.1457(2) 0.45508(17) 0.2058(2) 0.0526(9) Uani 0.782(4) 1 d . U P A 1
F7 F -0.2417(2) 0.4725(2) 0.2038(2) 0.0716(9) Uani 0.782(4) 1 d . U P A 1
F8 F -0.1529(4) 0.4121(3) 0.1431(3) 0.0932(16) Uani 0.782(4) 1 d . U P A 1
F9 F -0.1328(6) 0.4008(3) 0.2449(4) 0.105(2) Uani 0.782(4) 1 d . U P A 1
C25A C -0.0921(9) 0.5154(7) 0.1541(7) 0.073(4) Uani 0.218(4) 1 d D U P A 2
F1A F -0.0195(13) 0.5369(10) 0.1166(9) 0.060(4) Uani 0.218(4) 1 d D U P A 2
F2A F -0.1408(10) 0.4278(7) 0.1289(5) 0.043(2) Uani 0.218(4) 1 d D U P A 2
F3A F -0.1669(8) 0.5610(6) 0.1424(5) 0.054(2) Uani 0.218(4) 1 d D U P A 2
C26A C -0.0120(8) 0.6359(8) 0.2673(6) 0.065(3) Uani 0.218(4) 1 d D U P A 2
F4A F 0.0316(11) 0.6757(7) 0.2238(6) 0.053(3) Uani 0.218(4) 1 d D U P A 2
F5A F 0.0651(8) 0.6693(5) 0.3246(6) 0.047(2) Uani 0.218(4) 1 d D U P A 2
F6A F -0.0995(8) 0.6607(7) 0.2742(6) 0.055(3) Uani 0.218(4) 1 d D U P A 2
C27A C -0.1303(10) 0.4816(8) 0.2655(6) 0.069(4) Uani 0.218(4) 1 d D U P A 2
F7A F -0.1087(9) 0.5155(8) 0.3325(6) 0.067(3) Uani 0.218(4) 1 d D U P A 2
F8A F -0.139(2) 0.4002(10) 0.2574(11) 0.086(5) Uani 0.218(4) 1 d D U P A 2
F9A F -0.2267(8) 0.4917(7) 0.2421(5) 0.053(2) Uani 0.218(4) 1 d D U P A 2
C28 C 0.37869(12) 0.56727(9) 0.20807(8) 0.0237(3) Uani 1 1 d . . . . .
C29 C 0.46218(14) 0.53426(11) 0.18792(8) 0.0303(3) Uani 1 1 d . . . . .
C30 C 0.55703(15) 0.59577(15) 0.18568(11) 0.0428(4) Uani 1 1 d . . . . .
H30 H 0.6153 0.5758 0.1722 0.051 Uiso 1 1 calc R U . . .
C31 C 0.56708(17) 0.68464(15) 0.20274(13) 0.0527(6) Uani 1 1 d . . . . .
H31 H 0.6321 0.7251 0.2008 0.063 Uiso 1 1 calc R U . . .
C32 C 0.48381(17) 0.71585(12) 0.22268(11) 0.0458(5) Uani 1 1 d . . . . .
H32 H 0.4921 0.7774 0.2342 0.055 Uiso 1 1 calc R U . . .
C33 C 0.38809(14) 0.65788(10) 0.22596(9) 0.0308(3) Uani 1 1 d . . . . .
C34 C 0.45291(16) 0.43796(12) 0.17062(10) 0.0358(4) Uani 1 1 d . . . . .
H34A H 0.4836 0.4231 0.1306 0.054 Uiso 1 1 calc R U . . .
H34B H 0.3752 0.4043 0.1589 0.054 Uiso 1 1 calc R U . . .
H34C H 0.4938 0.4234 0.2110 0.054 Uiso 1 1 calc R U . . .
C35 C 0.29714(17) 0.69038(10) 0.24711(11) 0.0390(4) Uani 1 1 d . . . . .
H35A H 0.3214 0.7547 0.2631 0.059 Uiso 1 1 calc R U . . .
H35B H 0.2777 0.6656 0.2851 0.059 Uiso 1 1 calc R U . . .
H35C H 0.2327 0.6721 0.2070 0.059 Uiso 1 1 calc R U . . .
C36 C 0.09643(12) 0.37756(8) 0.13189(7) 0.0198(2) Uani 1 1 d . . . . .
H36 H 0.0322 0.3374 0.1351 0.024 Uiso 1 1 calc R U . . .
C37 C 0.10308(12) 0.35111(8) 0.05701(7) 0.0213(3) Uani 1 1 d . . . . .
C38 C -0.00876(14) 0.34560(12) 0.00873(9) 0.0330(4) Uani 1 1 d . . . . .
H38A H -0.0677 0.3032 0.0185 0.049 Uiso 1 1 calc R U . . .
H38B H -0.0073 0.3265 -0.0402 0.049 Uiso 1 1 calc R U . . .
H38C H -0.0221 0.4036 0.0172 0.049 Uiso 1 1 calc R U . . .
C39 C 0.11882(18) 0.25860(10) 0.04555(9) 0.0375(4) Uani 1 1 d . . . . .
H39A H 0.1906 0.2612 0.0745 0.056 Uiso 1 1 calc R U . . .
H39B H 0.1155 0.2359 -0.0038 0.056 Uiso 1 1 calc R U . . .
H39C H 0.0604 0.2195 0.0586 0.056 Uiso 1 1 calc R U . . .
C40 C 0.19287(12) 0.41749(9) 0.04008(7) 0.0218(3) Uani 1 1 d . . . . .
C41 C 0.27117(14) 0.39326(12) 0.00853(9) 0.0327(3) Uani 1 1 d . . . . .
H41 H 0.2728 0.3336 -0.0009 0.039 Uiso 1 1 calc R U . . .
C42 C 0.34816(16) 0.45589(16) -0.00965(11) 0.0448(5) Uani 1 1 d . . . . .
H42 H 0.4011 0.4382 -0.0315 0.054 Uiso 1 1 calc R U . . .
C43 C 0.34759(16) 0.54235(15) 0.00385(11) 0.0459(5) Uani 1 1 d . . . . .
H43 H 0.4006 0.5846 -0.0080 0.055 Uiso 1 1 calc R U . . .
C44 C 0.26982(15) 0.56767(12) 0.03466(9) 0.0373(4) Uani 1 1 d . . . . .
H44 H 0.2685 0.6274 0.0436 0.045 Uiso 1 1 calc R U . . .
C45 C 0.19333(13) 0.50580(9) 0.05257(8) 0.0260(3) Uani 1 1 d . . . . .
H45 H 0.1401 0.5240 0.0738 0.031 Uiso 1 1 calc R U . . .
B1 B 0.64644(13) 1.02244(10) 0.26200(9) 0.0215(3) Uani 1 1 d . . . . .
C46 C 0.65099(12) 1.02339(9) 0.18155(8) 0.0227(3) Uani 1 1 d . . . . .
C47 C 0.66836(12) 1.09960(10) 0.15710(8) 0.0247(3) Uani 1 1 d . . . . .
H47 H 0.6797 1.1547 0.1889 0.030 Uiso 1 1 calc R U . . .
C48 C 0.66962(13) 1.09776(11) 0.08817(9) 0.0298(3) Uani 1 1 d . . . . .
C49 C 0.65313(14) 1.01889(12) 0.03976(9) 0.0349(4) Uani 1 1 d . . . . .
H49 H 0.6539 1.0174 -0.0074 0.042 Uiso 1 1 calc R U . . .
C50 C 0.63550(14) 0.94262(11) 0.06233(9) 0.0326(3) Uani 1 1 d . . . . .
C51 C 0.63495(13) 0.94471(10) 0.13114(9) 0.0276(3) Uani 1 1 d . . . . .
H51 H 0.6233 0.8910 0.1449 0.033 Uiso 1 1 calc R U . . .
C52 C 0.69661(16) 1.18269(14) 0.06705(11) 0.0404(4) Uani 1 1 d . . . . .
F52A F 0.66793(11) 1.24637(7) 0.10525(6) 0.0494(3) Uani 1 1 d . . . . .
F52B F 0.64739(12) 1.17422(9) 0.00023(6) 0.0564(3) Uani 1 1 d . . . . .
F52C F 0.80484(11) 1.21213(10) 0.07373(9) 0.0718(5) Uani 1 1 d . . . . .
C53 C 0.62161(17) 0.85683(14) 0.01175(12) 0.0463(5) Uani 1 1 d D . . . .
F53A F 0.5701(3) 0.78614(18) 0.02936(17) 0.0567(7) Uani 0.837(6) 1 d . U P B 1
F53B F 0.5603(2) 0.85302(12) -0.05349(9) 0.0523(5) Uani 0.837(6) 1 d . U P B 1
F53C F 0.71617(14) 0.84728(16) 0.00021(17) 0.0743(9) Uani 0.837(6) 1 d . U P B 1
F53D F 0.7083(8) 0.8270(7) 0.0391(7) 0.074(3) Uani 0.163(6) 1 d D U P B 2
F53E F 0.6174(13) 0.8490(8) -0.0465(5) 0.076(3) Uani 0.163(6) 1 d D U P B 2
F53F F 0.5463(12) 0.7955(11) 0.0197(10) 0.066(3) Uani 0.163(6) 1 d D U P B 2
C54 C 0.51710(12) 0.99103(9) 0.26467(8) 0.0218(3) Uani 1 1 d . . . . .
C55 C 0.43094(12) 0.94341(9) 0.20627(8) 0.0223(3) Uani 1 1 d . . . . .
H55 H 0.4468 0.9293 0.1621 0.027 Uiso 1 1 calc R U . . .
C56 C 0.32243(12) 0.91576(9) 0.21044(8) 0.0239(3) Uani 1 1 d . . . . .
C57 C 0.29484(12) 0.93538(9) 0.27325(8) 0.0247(3) Uani 1 1 d . . . . .
H57 H 0.2208 0.9168 0.2761 0.030 Uiso 1 1 calc R U . . .
C58 C 0.37866(12) 0.98312(9) 0.33209(8) 0.0238(3) Uani 1 1 d . . . . .
C59 C 0.48686(12) 1.01037(9) 0.32773(8) 0.0240(3) Uani 1 1 d . . . . .
H59 H 0.5423 1.0433 0.3690 0.029 Uiso 1 1 calc R U . . .
C60 C 0.23662(13) 0.86299(10) 0.14529(9) 0.0292(3) Uani 1 1 d . . . . .
F60A F 0.23198(9) 0.90566(7) 0.09392(6) 0.0391(2) Uani 1 1 d . . . . .
F60B F 0.25630(9) 0.78760(6) 0.11791(6) 0.0384(2) Uani 1 1 d . . . . .
F60C F 0.13586(9) 0.84226(10) 0.15488(6) 0.0581(4) Uani 1 1 d . . . . .
C61 C 0.35432(14) 1.00585(11) 0.40161(9) 0.0317(3) Uani 1 1 d D . . . .
F61A F 0.4064(3) 1.0915(2) 0.4357(3) 0.0412(8) Uani 0.723(10) 1 d . U P C 1
F61B F 0.24690(17) 0.9997(2) 0.39606(13) 0.0386(6) Uani 0.723(10) 1 d . U P C 1
F61C F 0.3857(5) 0.9593(3) 0.4438(3) 0.0630(11) Uani 0.723(10) 1 d . U P C 1
F61D F 0.2561(6) 0.9622(9) 0.4048(4) 0.063(2) Uani 0.277(10) 1 d D U P C 2
F61E F 0.3759(10) 1.0872(7) 0.4301(8) 0.046(2) Uani 0.277(10) 1 d D U P C 2
F61F F 0.4216(8) 0.9777(7) 0.4499(6) 0.0454(18) Uani 0.277(10) 1 d D U P C 2
C62 C 0.71347(12) 0.95532(8) 0.28851(8) 0.0219(3) Uani 1 1 d . . . . .
C63 C 0.68837(12) 0.91027(9) 0.33861(8) 0.0243(3) Uani 1 1 d . . . . .
H63 H 0.6258 0.9147 0.3556 0.029 Uiso 1 1 calc R U . . .
C64 C 0.75182(13) 0.85940(9) 0.36425(9) 0.0270(3) Uani 1 1 d . . . . .
C65 C 0.84356(13) 0.85021(9) 0.34104(9) 0.0274(3) Uani 1 1 d . . . . .
H65 H 0.8869 0.8153 0.3587 0.033 Uiso 1 1 calc R U . . .
C66 C 0.87008(12) 0.89361(9) 0.29133(9) 0.0257(3) Uani 1 1 d . . . . .
C67 C 0.80646(12) 0.94503(9) 0.26595(9) 0.0249(3) Uani 1 1 d . . . . .
H67 H 0.8271 0.9742 0.2320 0.030 Uiso 1 1 calc R U . . .
C68 C 0.72337(18) 0.81285(14) 0.41781(12) 0.0441(5) Uani 1 1 d . . . . .
F68A F 0.63218(11) 0.82102(9) 0.43476(7) 0.0563(3) Uani 1 1 d . . . . .
F68B F 0.7098(2) 0.72761(11) 0.39798(12) 0.1253(10) Uani 1 1 d . . . . .
F68C F 0.79907(15) 0.84226(19) 0.47771(10) 0.1183(9) Uani 1 1 d . . . . .
C69 C 0.96422(15) 0.88258(12) 0.26120(11) 0.0373(4) Uani 1 1 d . . . . .
F69A F 1.03162(9) 0.84750(8) 0.29823(7) 0.0499(3) Uani 1 1 d . . . . .
F69B F 1.02625(10) 0.95906(8) 0.25659(9) 0.0607(4) Uani 1 1 d . . . . .
F69C F 0.93014(12) 0.83037(10) 0.19638(7) 0.0614(4) Uani 1 1 d . . . . .
C70 C 0.70413(12) 1.12091(9) 0.31485(8) 0.0211(3) Uani 1 1 d . . . . .
C71 C 0.65302(13) 1.18882(9) 0.31291(8) 0.0239(3) Uani 1 1 d . . . . .
H71 H 0.5822 1.1761 0.2821 0.029 Uiso 1 1 calc R U . . .
C72 C 0.70251(14) 1.27372(9) 0.35452(9) 0.0280(3) Uani 1 1 d . . . . .
C73 C 0.80454(14) 1.29525(10) 0.40133(8) 0.0284(3) Uani 1 1 d . . . . .
H73 H 0.8391 1.3537 0.4290 0.034 Uiso 1 1 calc R U . . .
C74 C 0.85460(13) 1.22887(9) 0.40658(8) 0.0244(3) Uani 1 1 d . . . . .
C75 C 0.80549(12) 1.14393(9) 0.36409(8) 0.0232(3) Uani 1 1 d . . . . .
H75 H 0.8423 1.1000 0.3688 0.028 Uiso 1 1 calc R U . . .
C76 C 0.64156(17) 1.34160(11) 0.35007(11) 0.0411(4) Uani 1 1 d . . . . .
F76A F 0.69933(13) 1.42110(8) 0.38652(10) 0.0837(6) Uani 1 1 d . . . . .
F76B F 0.55094(14) 1.32297(10) 0.37267(11) 0.0827(5) Uani 1 1 d . . . . .
F76C F 0.60615(16) 1.34649(11) 0.28553(8) 0.0804(5) Uani 1 1 d . . . . .
C77 C 0.96209(14) 1.24670(11) 0.45854(9) 0.0322(3) Uani 1 1 d . . . . .
F77A F 0.99667(10) 1.32888(8) 0.49990(6) 0.0510(3) Uani 1 1 d . . . . .
F77B F 1.04388(9) 1.23925(10) 0.42873(6) 0.0539(3) Uani 1 1 d . . . . .
F77C F 0.95823(11) 1.19380(10) 0.50091(8) 0.0701(5) Uani 1 1 d . . . . .

loop_
_atom_site_aniso_label
_atom_site_aniso_U_11
_atom_site_aniso_U_22
_atom_site_aniso_U_33
_atom_site_aniso_U_23
_atom_site_aniso_U_13
_atom_site_aniso_U_12
Mo1 0.02045(6) 0.01630(4) 0.01399(6) 0.00427(3) 0.00298(4) 0.00703(4)
N1 0.0231(6) 0.0189(4) 0.0157(5) 0.0048(4) 0.0028(5) 0.0076(4)
O1 0.0301(6) 0.0308(5) 0.0212(5) 0.0057(4) 0.0053(4) 0.0177(4)
C1 0.0198(6) 0.0177(5) 0.0152(6) 0.0034(4) 0.0033(5) 0.0063(4)
N2 0.0279(6) 0.0198(4) 0.0150(5) 0.0044(4) 0.0008(5) 0.0072(4)
C2 0.0331(8) 0.0239(6) 0.0185(7) 0.0088(5) 0.0033(6) 0.0122(5)
N3 0.0236(6) 0.0205(4) 0.0164(6) 0.0057(4) 0.0013(5) 0.0051(4)
C3 0.0336(8) 0.0253(6) 0.0171(7) 0.0082(5) 0.0000(6) 0.0109(5)
C4 0.0622(12) 0.0258(6) 0.0278(8) 0.0128(6) 0.0063(8) 0.0182(7)
C5 0.0563(12) 0.0366(8) 0.0187(8) 0.0083(6) -0.0051(8) 0.0132(8)
C6 0.0245(7) 0.0167(5) 0.0161(6) 0.0032(4) 0.0020(5) 0.0058(4)
C7 0.0255(7) 0.0245(6) 0.0214(7) 0.0077(5) 0.0053(6) 0.0059(5)
C8 0.0264(8) 0.0264(6) 0.0257(8) 0.0072(5) 0.0007(6) -0.0003(5)
C9 0.0389(9) 0.0192(5) 0.0215(7) 0.0037(5) 0.0006(6) 0.0029(5)
C10 0.0388(9) 0.0205(5) 0.0228(7) 0.0017(5) 0.0060(7) 0.0113(6)
C11 0.0270(7) 0.0210(5) 0.0206(7) 0.0035(5) 0.0036(6) 0.0089(5)
C12 0.0302(9) 0.0401(8) 0.0352(10) 0.0057(7) 0.0144(7) 0.0084(7)
C13 0.0543(12) 0.0240(6) 0.0305(9) -0.0013(6) 0.0006(8) -0.0018(7)
C14 0.0275(8) 0.0356(7) 0.0355(9) 0.0006(7) 0.0073(7) 0.0117(6)
C15 0.0296(8) 0.0186(5) 0.0139(6) 0.0019(4) 0.0004(5) 0.0056(5)
C16 0.0275(8) 0.0242(6) 0.0185(7) 0.0034(5) -0.0012(6) 0.0063(5)
C17 0.0332(9) 0.0233(6) 0.0306(9) 0.0035(6) 0.0000(7) 0.0012(6)
C18 0.0464(10) 0.0215(6) 0.0334(9) -0.0001(6) 0.0054(8) 0.0071(6)
C19 0.0415(10) 0.0288(7) 0.0248(8) 0.0003(6) 0.0093(7) 0.0129(6)
C20 0.0316(8) 0.0266(6) 0.0167(7) 0.0030(5) 0.0053(6) 0.0075(5)
C21 0.0267(8) 0.0360(7) 0.0284(8) 0.0053(6) 0.0013(7) 0.0094(6)
C22 0.0712(16) 0.0233(7) 0.0815(18) -0.0067(9) 0.0191(14) 0.0072(9)
C23 0.0371(9) 0.0369(8) 0.0309(9) 0.0083(7) 0.0143(8) 0.0077(7)
C24 0.0310(8) 0.0317(7) 0.0266(8) 0.0087(6) 0.0096(6) 0.0194(6)
C25 0.0377(13) 0.0467(12) 0.0381(13) 0.0216(10) 0.0132(10) 0.0267(10)
F1 0.114(3) 0.142(3) 0.049(2) 0.064(2) 0.052(2) 0.105(3)
F2 0.0482(12) 0.0637(13) 0.0534(12) 0.0283(12) 0.0085(9) 0.0378(11)
F3 0.0553(14) 0.0615(18) 0.118(3) 0.059(2) 0.0195(18) 0.0175(12)
C26 0.075(2) 0.078(2) 0.0337(14) 0.0108(13) 0.0173(15) 0.0614(18)
F4 0.085(3) 0.101(3) 0.0672(18) -0.0432(18) -0.0202(17) 0.059(2)
F5 0.080(2) 0.091(2) 0.0580(14) 0.0121(13) 0.0266(14) 0.0705(19)
F6 0.169(4) 0.157(4) 0.0616(19) 0.061(2) 0.075(2) 0.129(3)
C27 0.0323(13) 0.0368(12) 0.095(3) 0.0225(14) 0.0151(15) 0.0176(10)
F7 0.0311(11) 0.0655(15) 0.133(3) 0.0439(19) 0.0233(17) 0.0235(10)
F8 0.0478(15) 0.0501(14) 0.141(4) -0.024(2) -0.016(2) 0.0104(11)
F9 0.053(2) 0.077(2) 0.232(6) 0.107(3) 0.055(3) 0.0338(15)
C25A 0.062(6) 0.079(6) 0.094(7) 0.037(5) 0.013(5) 0.047(5)
F1A 0.066(6) 0.087(5) 0.036(5) 0.002(3) 0.015(4) 0.046(4)
F2A 0.043(5) 0.062(6) 0.017(3) -0.012(3) -0.012(3) 0.033(4)
F3A 0.050(4) 0.077(4) 0.050(4) 0.022(4) 0.007(3) 0.047(4)
C26A 0.059(5) 0.067(5) 0.066(6) -0.005(4) 0.014(5) 0.035(5)
F4A 0.057(4) 0.024(2) 0.091(6) 0.019(3) 0.025(4) 0.026(3)
F5A 0.039(4) 0.020(2) 0.063(4) -0.012(2) -0.010(3) 0.013(2)
F6A 0.052(4) 0.046(3) 0.075(5) -0.003(3) 0.023(3) 0.036(3)
C27A 0.058(6) 0.076(6) 0.086(7) 0.029(5) 0.018(5) 0.038(5)
F7A 0.054(4) 0.121(9) 0.065(6) 0.055(6) 0.046(4) 0.048(5)
F8A 0.064(8) 0.087(8) 0.153(10) 0.096(7) 0.060(7) 0.030(5)
F9A 0.025(3) 0.067(5) 0.080(6) 0.038(5) 0.016(4) 0.021(3)
C28 0.0220(7) 0.0258(6) 0.0192(7) 0.0090(5) -0.0008(5) 0.0014(5)
C29 0.0261(8) 0.0436(8) 0.0207(7) 0.0117(6) 0.0020(6) 0.0091(6)
C30 0.0246(9) 0.0651(12) 0.0405(11) 0.0235(9) 0.0081(8) 0.0078(8)
C31 0.0323(10) 0.0580(12) 0.0607(14) 0.0302(11) 0.0049(10) -0.0081(9)
C32 0.0401(11) 0.0336(8) 0.0531(12) 0.0198(8) -0.0016(9) -0.0059(7)
C33 0.0332(9) 0.0254(6) 0.0285(8) 0.0115(6) -0.0014(7) 0.0019(6)
C34 0.0333(9) 0.0476(9) 0.0281(9) 0.0069(7) 0.0047(7) 0.0193(7)
C35 0.0476(11) 0.0250(7) 0.0447(11) 0.0114(7) 0.0080(9) 0.0116(7)
C36 0.0211(7) 0.0194(5) 0.0190(6) 0.0065(4) 0.0030(5) 0.0065(4)
C37 0.0256(7) 0.0218(5) 0.0147(6) 0.0033(4) 0.0033(5) 0.0059(5)
C38 0.0266(8) 0.0439(8) 0.0199(7) 0.0110(6) -0.0016(6) -0.0026(6)
C39 0.0657(13) 0.0236(6) 0.0265(8) 0.0043(6) 0.0173(8) 0.0160(7)
C40 0.0222(7) 0.0297(6) 0.0141(6) 0.0069(5) 0.0025(5) 0.0090(5)
C41 0.0304(9) 0.0470(9) 0.0260(8) 0.0111(7) 0.0091(7) 0.0179(7)
C42 0.0274(9) 0.0812(15) 0.0341(10) 0.0218(10) 0.0143(8) 0.0197(9)
C43 0.0317(10) 0.0647(12) 0.0380(11) 0.0269(9) 0.0066(8) -0.0029(8)
C44 0.0390(10) 0.0372(8) 0.0299(9) 0.0156(7) 0.0022(8) -0.0009(7)
C45 0.0278(8) 0.0281(6) 0.0214(7) 0.0088(5) 0.0041(6) 0.0060(5)
B1 0.0175(7) 0.0232(6) 0.0255(8) 0.0060(6) 0.0081(6) 0.0068(5)
C46 0.0150(6) 0.0276(6) 0.0264(7) 0.0057(5) 0.0075(6) 0.0070(5)
C47 0.0177(7) 0.0301(6) 0.0274(8) 0.0074(5) 0.0073(6) 0.0072(5)
C48 0.0219(7) 0.0427(8) 0.0292(8) 0.0135(7) 0.0100(6) 0.0110(6)
C49 0.0274(8) 0.0525(10) 0.0264(8) 0.0081(7) 0.0114(7) 0.0124(7)
C50 0.0230(8) 0.0414(8) 0.0304(9) -0.0015(7) 0.0101(7) 0.0098(6)
C51 0.0193(7) 0.0312(7) 0.0320(8) 0.0036(6) 0.0094(6) 0.0077(5)
C52 0.0368(10) 0.0549(10) 0.0409(11) 0.0268(9) 0.0177(8) 0.0160(8)
F52A 0.0673(8) 0.0401(6) 0.0456(7) 0.0191(5) 0.0198(6) 0.0129(5)
F52B 0.0755(9) 0.0777(9) 0.0377(7) 0.0326(6) 0.0250(6) 0.0387(7)
F52C 0.0398(7) 0.0844(10) 0.1114(13) 0.0661(10) 0.0302(8) 0.0125(7)
C53 0.0325(10) 0.0533(11) 0.0448(12) -0.0085(9) 0.0139(9) 0.0106(8)
F53A 0.0772(17) 0.0364(8) 0.0489(12) -0.0024(7) 0.0121(12) 0.0159(9)
F53B 0.0476(12) 0.0674(10) 0.0304(8) -0.0072(7) 0.0066(8) 0.0133(9)
F53C 0.0384(9) 0.0800(13) 0.0832(19) -0.0361(13) 0.0207(10) 0.0189(8)
F53D 0.059(4) 0.062(4) 0.077(5) -0.041(4) 0.023(4) 0.016(3)
F53E 0.071(5) 0.086(4) 0.052(4) -0.020(4) 0.028(4) 0.010(4)
F53F 0.055(4) 0.060(5) 0.061(5) -0.018(4) 0.013(4) 0.003(4)
C54 0.0186(6) 0.0225(5) 0.0259(7) 0.0049(5) 0.0074(6) 0.0085(5)
C55 0.0189(7) 0.0236(5) 0.0256(7) 0.0048(5) 0.0083(6) 0.0075(5)
C56 0.0186(7) 0.0247(6) 0.0281(8) 0.0045(5) 0.0067(6) 0.0070(5)
C57 0.0180(7) 0.0277(6) 0.0306(8) 0.0063(5) 0.0104(6) 0.0082(5)
C58 0.0208(7) 0.0270(6) 0.0266(8) 0.0057(5) 0.0100(6) 0.0100(5)
C59 0.0194(7) 0.0268(6) 0.0257(7) 0.0042(5) 0.0062(6) 0.0082(5)
C60 0.0209(7) 0.0341(7) 0.0312(9) 0.0041(6) 0.0094(6) 0.0062(6)
F60A 0.0414(6) 0.0420(5) 0.0316(6) 0.0083(4) -0.0008(5) 0.0167(5)
F60B 0.0452(6) 0.0276(4) 0.0349(6) 0.0004(4) 0.0045(5) 0.0069(4)
F60C 0.0195(5) 0.0930(10) 0.0392(7) -0.0109(6) 0.0092(5) -0.0056(5)
C61 0.0292(8) 0.0392(8) 0.0305(9) 0.0085(6) 0.0131(7) 0.0123(6)
F61A 0.0323(14) 0.0452(10) 0.0359(14) -0.0083(9) 0.0126(13) 0.0035(10)
F61B 0.0271(8) 0.0528(13) 0.0365(10) 0.0031(8) 0.0202(7) 0.0091(7)
F61C 0.106(3) 0.072(2) 0.0530(19) 0.0437(17) 0.046(2) 0.060(2)
F61D 0.037(3) 0.103(5) 0.038(3) 0.006(3) 0.019(2) -0.001(3)
F61E 0.061(5) 0.052(3) 0.037(3) 0.007(3) 0.016(4) 0.037(3)
F61F 0.052(4) 0.062(3) 0.028(2) 0.019(2) 0.016(3) 0.015(3)
C62 0.0178(6) 0.0208(5) 0.0275(7) 0.0055(5) 0.0075(6) 0.0053(4)
C63 0.0203(7) 0.0258(6) 0.0299(8) 0.0073(5) 0.0113(6) 0.0078(5)
C64 0.0282(8) 0.0274(6) 0.0305(8) 0.0116(6) 0.0133(7) 0.0094(5)
C65 0.0259(8) 0.0267(6) 0.0358(9) 0.0130(6) 0.0113(7) 0.0119(5)
C66 0.0201(7) 0.0259(6) 0.0370(9) 0.0119(6) 0.0132(6) 0.0096(5)
C67 0.0206(7) 0.0256(6) 0.0347(8) 0.0132(6) 0.0127(6) 0.0091(5)
C68 0.0467(11) 0.0551(11) 0.0532(13) 0.0333(10) 0.0296(10) 0.0268(9)
F68A 0.0576(8) 0.0714(8) 0.0691(9) 0.0428(7) 0.0455(7) 0.0281(6)
F68B 0.244(3) 0.0700(10) 0.167(2) 0.0884(12) 0.170(2) 0.0950(14)
F68C 0.0619(11) 0.234(3) 0.0793(12) 0.1088(16) 0.0162(9) 0.0236(13)
C69 0.0295(9) 0.0408(8) 0.0590(13) 0.0271(8) 0.0244(9) 0.0198(7)
F69A 0.0341(6) 0.0629(7) 0.0813(9) 0.0441(7) 0.0306(6) 0.0330(5)
F69B 0.0402(6) 0.0566(7) 0.1200(12) 0.0546(8) 0.0519(8) 0.0264(5)
F69C 0.0561(8) 0.0875(10) 0.0588(9) 0.0153(7) 0.0357(7) 0.0402(7)
C70 0.0190(6) 0.0242(5) 0.0229(7) 0.0071(5) 0.0085(5) 0.0077(5)
C71 0.0221(7) 0.0267(6) 0.0250(7) 0.0076(5) 0.0063(6) 0.0096(5)
C72 0.0328(8) 0.0256(6) 0.0295(8) 0.0083(6) 0.0099(7) 0.0130(6)
C73 0.0318(8) 0.0258(6) 0.0259(8) 0.0035(5) 0.0076(7) 0.0070(6)
C74 0.0227(7) 0.0292(6) 0.0204(7) 0.0058(5) 0.0061(6) 0.0057(5)
C75 0.0203(7) 0.0266(6) 0.0253(7) 0.0080(5) 0.0089(6) 0.0080(5)
C76 0.0432(11) 0.0307(7) 0.0493(12) 0.0075(7) 0.0049(9) 0.0180(7)
F76A 0.0731(10) 0.0286(5) 0.1251(14) -0.0066(7) -0.0156(10) 0.0242(6)
F76B 0.0749(10) 0.0658(9) 0.1481(17) 0.0445(10) 0.0635(11) 0.0532(8)
F76C 0.1190(14) 0.0765(10) 0.0647(10) 0.0283(8) 0.0070(9) 0.0694(10)
C77 0.0287(8) 0.0368(7) 0.0257(8) 0.0054(6) 0.0032(7) 0.0043(6)
F77A 0.0404(7) 0.0509(6) 0.0413(7) -0.0111(5) -0.0051(5) 0.0062(5)
F77B 0.0280(6) 0.0852(9) 0.0402(7) -0.0034(6) 0.0030(5) 0.0211(6)
F77C 0.0518(8) 0.0793(9) 0.0619(9) 0.0464(8) -0.0204(7) -0.0092(7)

loop_
_atom_type_symbol
_atom_type_description
_atom_type_scat_dispersion_real
_atom_type_scat_dispersion_imag
_atom_type_scat_source
C C 0.0033 0.0016 'International Tables Vol C Tables 4.2.6.8 and 6.1.1.4'
H H 0.0000 0.0000 'International Tables Vol C Tables 4.2.6.8 and 6.1.1.4'
B B 0.0013 0.0007 'International Tables Vol C Tables 4.2.6.8 and 6.1.1.4'
N N 0.0061 0.0033 'International Tables Vol C Tables 4.2.6.8 and 6.1.1.4'
O O 0.0106 0.0060 'International Tables Vol C Tables 4.2.6.8 and 6.1.1.4'
F F 0.0171 0.0103 'International Tables Vol C Tables 4.2.6.8 and 6.1.1.4'
Mo Mo -1.6832 0.6857 'International Tables Vol C Tables 4.2.6.8 and 6.1.1.4'

loop_
_geom_angle_atom_site_label_1
_geom_angle_atom_site_label_2
_geom_angle_atom_site_label_3
_geom_angle
_geom_angle_site_symmetry_1
_geom_angle_site_symmetry_3
_geom_angle_publ_flag
N3 Mo1 C36 101.68(6) . . ?
N3 Mo1 O1 123.15(5) . . ?
C36 Mo1 O1 108.46(5) . . ?
N3 Mo1 C1 100.24(5) . . ?
C36 Mo1 C1 102.69(5) . . ?
O1 Mo1 C1 117.83(5) . . ?
C1 N1 C2 111.13(11) . . ?
C1 N1 C6 128.67(11) . . ?
C2 N1 C6 120.12(11) . . ?
C24 O1 Mo1 153.48(10) . . ?
N1 C1 N2 104.11(11) . . ?
N1 C1 Mo1 138.89(10) . . ?
N2 C1 Mo1 116.64(8) . . ?
C1 N2 C3 111.98(11) . . ?
C1 N2 C15 122.76(11) . . ?
C3 N2 C15 125.02(12) . . ?
C3 C2 N1 106.76(11) . . ?
C3 C2 C4 130.38(14) . . ?
N1 C2 C4 122.80(13) . . ?
C28 N3 Mo1 170.63(11) . . ?
C2 C3 N2 106.02(12) . . ?
C2 C3 C5 131.31(13) . . ?
N2 C3 C5 122.67(13) . . ?
C2 C4 H4A 109.5 . . ?
C2 C4 H4B 109.5 . . ?
H4A C4 H4B 109.5 . . ?
C2 C4 H4C 109.5 . . ?
H4A C4 H4C 109.5 . . ?
H4B C4 H4C 109.5 . . ?
C3 C5 H5A 109.5 . . ?
C3 C5 H5B 109.5 . . ?
H5A C5 H5B 109.5 . . ?
C3 C5 H5C 109.5 . . ?
H5A C5 H5C 109.5 . . ?
H5B C5 H5C 109.5 . . ?
C11 C6 C7 122.89(13) . . ?
C11 C6 N1 118.48(13) . . ?
C7 C6 N1 117.85(12) . . ?
C8 C7 C6 117.41(14) . . ?
C8 C7 C12 120.89(15) . . ?
C6 C7 C12 121.66(13) . . ?
C9 C8 C7 121.63(15) . . ?
C9 C8 H8 119.2 . . ?
C7 C8 H8 119.2 . . ?
C10 C9 C8 118.89(13) . . ?
C10 C9 C13 121.21(16) . . ?
C8 C9 C13 119.85(16) . . ?
C9 C10 C11 121.90(15) . . ?
C9 C10 H10 119.1 . . ?
C11 C10 H10 119.1 . . ?
C6 C11 C10 117.21(14) . . ?
C6 C11 C14 122.22(13) . . ?
C10 C11 C14 120.57(14) . . ?
C7 C12 H12A 109.5 . . ?
C7 C12 H12B 109.5 . . ?
H12A C12 H12B 109.5 . . ?
C7 C12 H12C 109.5 . . ?
H12A C12 H12C 109.5 . . ?
H12B C12 H12C 109.5 . . ?
C9 C13 H13A 109.5 . . ?
C9 C13 H13B 109.5 . . ?
H13A C13 H13B 109.5 . . ?
C9 C13 H13C 109.5 . . ?
H13A C13 H13C 109.5 . . ?
H13B C13 H13C 109.5 . . ?
C11 C14 H14A 109.5 . . ?
C11 C14 H14B 109.5 . . ?
H14A C14 H14B 109.5 . . ?
C11 C14 H14C 109.5 . . ?
H14A C14 H14C 109.5 . . ?
H14B C14 H14C 109.5 . . ?
C16 C15 C20 123.14(13) . . ?
C16 C15 N2 119.02(13) . . ?
C20 C15 N2 117.82(13) . . ?
C17 C16 C15 116.93(15) . . ?
C17 C16 C21 121.51(15) . . ?
C15 C16 C21 121.53(13) . . ?
C18 C17 C16 121.87(15) . . ?
C18 C17 H17 119.1 . . ?
C16 C17 H17 119.1 . . ?
C19 C18 C17 119.08(14) . . ?
C19 C18 C22 120.17(18) . . ?
C17 C18 C22 120.75(18) . . ?
C18 C19 C20 121.94(16) . . ?
C18 C19 H19 119.0 . . ?
C20 C19 H19 119.0 . . ?
C19 C20 C15 116.92(14) . . ?
C19 C20 C23 121.23(15) . . ?
C15 C20 C23 121.81(13) . . ?
C16 C21 H21A 109.5 . . ?
C16 C21 H21B 109.5 . . ?
H21A C21 H21B 109.5 . . ?
C16 C21 H21C 109.5 . . ?
H21A C21 H21C 109.5 . . ?
H21B C21 H21C 109.5 . . ?
C18 C22 H22A 109.5 . . ?
C18 C22 H22B 109.5 . . ?
H22A C22 H22B 109.5 . . ?
C18 C22 H22C 109.5 . . ?
H22A C22 H22C 109.5 . . ?
H22B C22 H22C 109.5 . . ?
C20 C23 H23A 109.5 . . ?
C20 C23 H23B 109.5 . . ?
H23A C23 H23B 109.5 . . ?
C20 C23 H23C 109.5 . . ?
H23A C23 H23C 109.5 . . ?
H23B C23 H23C 109.5 . . ?
O1 C24 C25A 110.0(4) . . ?
O1 C24 C26A 105.2(4) . . ?
C25A C24 C26A 113.5(6) . . ?
O1 C24 C27 109.84(14) . . ?
O1 C24 C26 109.44(16) . . ?
C27 C24 C26 110.6(2) . . ?
O1 C24 C25 110.77(14) . . ?
C27 C24 C25 108.34(19) . . ?
C26 C24 C25 107.85(17) . . ?
O1 C24 C27A 106.7(4) . . ?
C25A C24 C27A 109.2(6) . . ?
C26A C24 C27A 111.9(6) . . ?
F1 C25 F3 104.9(4) . . ?
F1 C25 F2 110.0(3) . . ?
F3 C25 F2 105.9(3) . . ?
F1 C25 C24 110.3(2) . . ?
F3 C25 C24 112.0(3) . . ?
F2 C25 C24 113.3(2) . . ?
F4 C26 F6 101.4(4) . . ?
F4 C26 F5 110.4(3) . . ?
F6 C26 F5 107.4(3) . . ?
F4 C26 C24 113.1(3) . . ?
F6 C26 C24 111.0(3) . . ?
F5 C26 C24 112.9(3) . . ?
F8 C27 F9 105.5(4) . . ?
F8 C27 F7 105.8(4) . . ?
F9 C27 F7 110.4(4) . . ?
F8 C27 C24 111.7(3) . . ?
F9 C27 C24 108.9(4) . . ?
F7 C27 C24 114.2(2) . . ?
F1A C25A F3A 106.9(10) . . ?
F1A C25A F2A 106.4(10) . . ?
F3A C25A F2A 110.5(10) . . ?
F1A C25A C24 115.8(12) . . ?
F3A C25A C24 107.2(9) . . ?
F2A C25A C24 110.0(8) . . ?
F5A C26A F6A 109.8(9) . . ?
F5A C26A F4A 101.2(9) . . ?
F6A C26A F4A 108.4(10) . . ?
F5A C26A C24 120.9(8) . . ?
F6A C26A C24 109.8(9) . . ?
F4A C26A C24 105.7(8) . . ?
F8A C27A F9A 108.8(14) . . ?
F8A C27A F7A 106.4(11) . . ?
F9A C27A F7A 103.1(10) . . ?
F8A C27A C24 118.6(15) . . ?
F9A C27A C24 108.2(9) . . ?
F7A C27A C24 110.8(10) . . ?
N3 C28 C29 119.95(13) . . ?
N3 C28 C33 117.58(14) . . ?
C29 C28 C33 122.44(14) . . ?
C28 C29 C30 117.08(16) . . ?
C28 C29 C34 122.23(15) . . ?
C30 C29 C34 120.69(17) . . ?
C31 C30 C29 121.07(19) . . ?
C31 C30 H30 119.5 . . ?
C29 C30 H30 119.5 . . ?
C30 C31 C32 120.93(17) . . ?
C30 C31 H31 119.5 . . ?
C32 C31 H31 119.5 . . ?
C31 C32 C33 120.46(18) . . ?
C31 C32 H32 119.8 . . ?
C33 C32 H32 119.8 . . ?
C32 C33 C28 118.02(17) . . ?
C32 C33 C35 121.19(16) . . ?
C28 C33 C35 120.78(14) . . ?
C29 C34 H34A 109.5 . . ?
C29 C34 H34B 109.5 . . ?
H34A C34 H34B 109.5 . . ?
C29 C34 H34C 109.5 . . ?
H34A C34 H34C 109.5 . . ?
H34B C34 H34C 109.5 . . ?
C33 C35 H35A 109.5 . . ?
C33 C35 H35B 109.5 . . ?
H35A C35 H35B 109.5 . . ?
C33 C35 H35C 109.5 . . ?
H35A C35 H35C 109.5 . . ?
H35B C35 H35C 109.5 . . ?
C37 C36 Mo1 147.88(10) . . ?
C37 C36 H36 106.1 . . ?
Mo1 C36 H36 106.1 . . ?
C36 C37 C40 112.70(11) . . ?
C36 C37 C39 106.47(11) . . ?
C40 C37 C39 113.17(13) . . ?
C36 C37 C38 107.98(13) . . ?
C40 C37 C38 108.00(11) . . ?
C39 C37 C38 108.33(13) . . ?
C37 C38 H38A 109.5 . . ?
C37 C38 H38B 109.5 . . ?
H38A C38 H38B 109.5 . . ?
C37 C38 H38C 109.5 . . ?
H38A C38 H38C 109.5 . . ?
H38B C38 H38C 109.5 . . ?
C37 C39 H39A 109.5 . . ?
C37 C39 H39B 109.5 . . ?
H39A C39 H39B 109.5 . . ?
C37 C39 H39C 109.5 . . ?
H39A C39 H39C 109.5 . . ?
H39B C39 H39C 109.5 . . ?
C41 C40 C45 117.62(14) . . ?
C41 C40 C37 122.76(13) . . ?
C45 C40 C37 119.49(13) . . ?
C40 C41 C42 120.68(17) . . ?
C40 C41 H41 119.7 . . ?
C42 C41 H41 119.7 . . ?
C43 C42 C41 120.55(18) . . ?
C43 C42 H42 119.7 . . ?
C41 C42 H42 119.7 . . ?
C42 C43 C44 119.68(17) . . ?
C42 C43 H43 120.2 . . ?
C44 C43 H43 120.2 . . ?
C43 C44 C45 119.91(17) . . ?
C43 C44 H44 120.0 . . ?
C45 C44 H44 120.0 . . ?
C44 C45 C40 121.56(16) . . ?
C44 C45 H45 119.2 . . ?
C40 C45 H45 119.2 . . ?
C46 B1 C62 109.51(12) . . ?
C46 B1 C70 110.84(11) . . ?
C62 B1 C70 108.24(12) . . ?
C46 B1 C54 109.04(12) . . ?
C62 B1 C54 110.66(11) . . ?
C70 B1 C54 108.55(11) . . ?
C47 C46 C51 115.11(14) . . ?
C47 C46 B1 124.06(13) . . ?
C51 C46 B1 120.81(13) . . ?
C48 C47 C46 122.52(15) . . ?
C48 C47 H47 118.7 . . ?
C46 C47 H47 118.7 . . ?
C49 C48 C47 120.82(15) . . ?
C49 C48 C52 119.64(16) . . ?
C47 C48 C52 119.41(16) . . ?
C50 C49 C48 117.95(16) . . ?
C50 C49 H49 121.0 . . ?
C48 C49 H49 121.0 . . ?
C49 C50 C51 121.10(16) . . ?
C49 C50 C53 119.06(17) . . ?
C51 C50 C53 119.78(17) . . ?
C50 C51 C46 122.49(15) . . ?
C50 C51 H51 118.8 . . ?
C46 C51 H51 118.8 . . ?
F52A C52 F52B 106.82(15) . . ?
F52A C52 F52C 106.93(18) . . ?
F52B C52 F52C 106.28(16) . . ?
F52A C52 C48 113.10(15) . . ?
F52B C52 C48 112.50(17) . . ?
F52C C52 C48 110.79(15) . . ?
F53E C53 F53F 110.0(9) . . ?
F53C C53 F53A 109.1(2) . . ?
F53C C53 F53B 103.4(2) . . ?
F53A C53 F53B 105.7(2) . . ?
F53E C53 F53D 106.6(7) . . ?
F53F C53 F53D 95.9(8) . . ?
F53E C53 C50 124.1(7) . . ?
F53F C53 C50 111.0(9) . . ?
F53C C53 C50 112.52(17) . . ?
F53A C53 C50 114.4(2) . . ?
F53B C53 C50 110.94(19) . . ?
F53D C53 C50 105.2(4) . . ?
C55 C54 C59 115.45(13) . . ?
C55 C54 B1 123.62(13) . . ?
C59 C54 B1 120.92(13) . . ?
C56 C55 C54 122.34(14) . . ?
C56 C55 H55 118.8 . . ?
C54 C55 H55 118.8 . . ?
C57 C56 C55 121.07(14) . . ?
C57 C56 C60 120.67(13) . . ?
C55 C56 C60 118.25(14) . . ?
C56 C57 C58 117.86(14) . . ?
C56 C57 H57 121.1 . . ?
C58 C57 H57 121.1 . . ?
C57 C58 C59 120.89(14) . . ?
C57 C58 C61 120.45(14) . . ?
C59 C58 C61 118.66(14) . . ?
C58 C59 C54 122.38(14) . . ?
C58 C59 H59 118.8 . . ?
C54 C59 H59 118.8 . . ?
F60C C60 F60B 106.95(14) . . ?
F60C C60 F60A 106.47(14) . . ?
F60B C60 F60A 104.95(13) . . ?
F60C C60 C56 113.17(14) . . ?
F60B C60 C56 112.38(13) . . ?
F60A C60 C56 112.35(13) . . ?
F61E C61 F61D 111.3(6) . . ?
F61C C61 F61B 108.9(2) . . ?
F61C C61 F61A 106.1(3) . . ?
F61B C61 F61A 103.9(2) . . ?
F61E C61 F61F 102.5(7) . . ?
F61D C61 F61F 100.6(6) . . ?
F61E C61 C58 116.0(7) . . ?
F61C C61 C58 113.8(3) . . ?
F61D C61 C58 114.9(3) . . ?
F61B C61 C58 112.39(17) . . ?
F61A C61 C58 111.1(3) . . ?
F61F C61 C58 109.6(6) . . ?
C67 C62 C63 115.38(13) . . ?
C67 C62 B1 121.01(12) . . ?
C63 C62 B1 123.42(13) . . ?
C64 C63 C62 122.25(14) . . ?
C64 C63 H63 118.9 . . ?
C62 C63 H63 118.9 . . ?
C65 C64 C63 121.26(14) . . ?
C65 C64 C68 117.80(14) . . ?
C63 C64 C68 120.94(15) . . ?
C66 C65 C64 117.78(13) . . ?
C66 C65 H65 121.1 . . ?
C64 C65 H65 121.1 . . ?
C65 C66 C67 120.79(14) . . ?
C65 C66 C69 120.52(13) . . ?
C67 C66 C69 118.63(14) . . ?
C66 C67 C62 122.53(13) . . ?
C66 C67 H67 118.7 . . ?
C62 C67 H67 118.7 . . ?
F68B C68 F68A 105.42(18) . . ?
F68B C68 F68C 106.6(2) . . ?
F68A C68 F68C 104.11(18) . . ?
F68B C68 C64 112.86(18) . . ?
F68A C68 C64 114.36(15) . . ?
F68C C68 C64 112.69(18) . . ?
F69A C69 F69C 106.39(15) . . ?
F69A C69 F69B 106.61(15) . . ?
F69C C69 F69B 105.92(16) . . ?
F69A C69 C66 113.19(15) . . ?
F69C C69 C66 111.93(15) . . ?
F69B C69 C66 112.29(14) . . ?
C75 C70 C71 115.29(13) . . ?
C75 C70 B1 123.62(12) . . ?
C71 C70 B1 121.09(13) . . ?
C72 C71 C70 122.23(14) . . ?
C72 C71 H71 118.9 . . ?
C70 C71 H71 118.9 . . ?
C73 C72 C71 121.16(14) . . ?
C73 C72 C76 120.05(14) . . ?
C71 C72 C76 118.75(15) . . ?
C72 C73 C74 117.88(14) . . ?
C72 C73 H73 121.1 . . ?
C74 C73 H73 121.1 . . ?
C73 C74 C75 120.86(14) . . ?
C73 C74 C77 120.56(14) . . ?
C75 C74 C77 118.57(14) . . ?
C74 C75 C70 122.49(13) . . ?
C74 C75 H75 118.8 . . ?
C70 C75 H75 118.8 . . ?
F76A C76 F76C 106.86(18) . . ?
F76A C76 F76B 106.44(18) . . ?
F76C C76 F76B 104.46(18) . . ?
F76A C76 C72 113.82(16) . . ?
F76C C76 C72 112.82(16) . . ?
F76B C76 C72 111.77(16) . . ?
F77C C77 F77B 107.25(16) . . ?
F77C C77 F77A 106.02(15) . . ?
F77B C77 F77A 104.47(14) . . ?
F77C C77 C74 112.68(14) . . ?
F77B C77 C74 112.89(14) . . ?
F77A C77 C74 112.90(14) . . ?

loop_
_geom_bond_atom_site_label_1
_geom_bond_atom_site_label_2
_geom_bond_distance
_geom_bond_site_symmetry_2
_geom_bond_publ_flag
Mo1 N3 1.7181(12) . ?
Mo1 C36 1.8692(14) . ?
Mo1 O1 1.9551(10) . ?
Mo1 C1 2.1614(12) . ?
N1 C1 1.3545(15) . ?
N1 C2 1.3906(18) . ?
N1 C6 1.4421(17) . ?
O1 C24 1.3690(18) . ?
C1 N2 1.3559(18) . ?
N2 C3 1.3824(17) . ?
N2 C15 1.4396(16) . ?
C2 C3 1.355(2) . ?
C2 C4 1.4869(19) . ?
N3 C28 1.3892(18) . ?
C3 C5 1.486(2) . ?
C4 H4A 0.9800 . ?
C4 H4B 0.9800 . ?
C4 H4C 0.9800 . ?
C5 H5A 0.9800 . ?
C5 H5B 0.9800 . ?
C5 H5C 0.9800 . ?
C6 C11 1.388(2) . ?
C6 C7 1.397(2) . ?
C7 C8 1.391(2) . ?
C7 C12 1.503(2) . ?
C8 C9 1.387(2) . ?
C8 H8 0.9500 . ?
C9 C10 1.383(2) . ?
C9 C13 1.507(2) . ?
C10 C11 1.3957(19) . ?
C10 H10 0.9500 . ?
C11 C14 1.506(2) . ?
C12 H12A 0.9800 . ?
C12 H12B 0.9800 . ?
C12 H12C 0.9800 . ?
C13 H13A 0.9800 . ?
C13 H13B 0.9800 . ?
C13 H13C 0.9800 . ?
C14 H14A 0.9800 . ?
C14 H14B 0.9800 . ?
C14 H14C 0.9800 . ?
C15 C16 1.395(2) . ?
C15 C20 1.396(2) . ?
C16 C17 1.391(2) . ?
C16 C21 1.498(2) . ?
C17 C18 1.386(3) . ?
C17 H17 0.9500 . ?
C18 C19 1.380(3) . ?
C18 C22 1.506(2) . ?
C19 C20 1.392(2) . ?
C19 H19 0.9500 . ?
C20 C23 1.500(2) . ?
C21 H21A 0.9800 . ?
C21 H21B 0.9800 . ?
C21 H21C 0.9800 . ?
C22 H22A 0.9800 . ?
C22 H22B 0.9800 . ?
C22 H22C 0.9800 . ?
C23 H23A 0.9800 . ?
C23 H23B 0.9800 . ?
C23 H23C 0.9800 . ?
C24 C25A 1.505(14) . ?
C24 C26A 1.535(11) . ?
C24 C27 1.541(3) . ?
C24 C26 1.547(3) . ?
C24 C25 1.556(3) . ?
C24 C27A 1.594(14) . ?
C25 F1 1.282(5) . ?
C25 F3 1.316(4) . ?
C25 F2 1.322(3) . ?
C26 F4 1.223(5) . ?
C26 F6 1.300(5) . ?
C26 F5 1.339(4) . ?
C27 F8 1.292(6) . ?
C27 F9 1.306(6) . ?
C27 F7 1.328(4) . ?
C25A F1A 1.343(8) . ?
C25A F3A 1.355(10) . ?
C25A F2A 1.356(13) . ?
C26A F5A 1.292(12) . ?
C26A F6A 1.306(11) . ?
C26A F4A 1.323(8) . ?
C27A F8A 1.267(14) . ?
C27A F9A 1.300(12) . ?
C27A F7A 1.303(8) . ?
C28 C29 1.402(2) . ?
C28 C33 1.407(2) . ?
C29 C30 1.402(2) . ?
C29 C34 1.497(2) . ?
C30 C31 1.378(3) . ?
C30 H30 0.9500 . ?
C31 C32 1.383(3) . ?
C31 H31 0.9500 . ?
C32 C33 1.389(2) . ?
C32 H32 0.9500 . ?
C33 C35 1.494(3) . ?
C34 H34A 0.9800 . ?
C34 H34B 0.9800 . ?
C34 H34C 0.9800 . ?
C35 H35A 0.9800 . ?
C35 H35B 0.9800 . ?
C35 H35C 0.9800 . ?
C36 C37 1.512(2) . ?
C36 H36 0.9500 . ?
C37 C40 1.528(2) . ?
C37 C39 1.533(2) . ?
C37 C38 1.546(2) . ?
C38 H38A 0.9800 . ?
C38 H38B 0.9800 . ?
C38 H38C 0.9800 . ?
C39 H39A 0.9800 . ?
C39 H39B 0.9800 . ?
C39 H39C 0.9800 . ?
C40 C41 1.385(2) . ?
C40 C45 1.397(2) . ?
C41 C42 1.404(3) . ?
C41 H41 0.9500 . ?
C42 C43 1.371(3) . ?
C42 H42 0.9500 . ?
C43 C44 1.378(3) . ?
C43 H43 0.9500 . ?
C44 C45 1.390(2) . ?
C44 H44 0.9500 . ?
C45 H45 0.9500 . ?
B1 C46 1.639(2) . ?
B1 C62 1.639(2) . ?
B1 C70 1.642(2) . ?
B1 C54 1.644(2) . ?
C46 C47 1.401(2) . ?
C46 C51 1.407(2) . ?
C47 C48 1.388(2) . ?
C47 H47 0.9500 . ?
C48 C49 1.388(3) . ?
C48 C52 1.500(2) . ?
C49 C50 1.381(3) . ?
C49 H49 0.9500 . ?
C50 C51 1.383(2) . ?
C50 C53 1.500(3) . ?
C51 H51 0.9500 . ?
C52 F52A 1.329(2) . ?
C52 F52B 1.337(2) . ?
C52 F52C 1.338(2) . ?
C53 F53E 1.146(9) . ?
C53 F53F 1.277(13) . ?
C53 F53C 1.324(3) . ?
C53 F53A 1.332(3) . ?
C53 F53B 1.377(3) . ?
C53 F53D 1.378(7) . ?
C54 C55 1.396(2) . ?
C54 C59 1.402(2) . ?
C55 C56 1.393(2) . ?
C55 H55 0.9500 . ?
C56 C57 1.381(2) . ?
C56 C60 1.493(2) . ?
C57 C58 1.386(2) . ?
C57 H57 0.9500 . ?
C58 C59 1.390(2) . ?
C58 C61 1.492(2) . ?
C59 H59 0.9500 . ?
C60 F60C 1.3285(19) . ?
C60 F60B 1.3367(18) . ?
C60 F60A 1.352(2) . ?
C61 F61E 1.267(10) . ?
C61 F61C 1.308(4) . ?
C61 F61D 1.321(5) . ?
C61 F61B 1.347(3) . ?
C61 F61A 1.361(4) . ?
C61 F61F 1.390(10) . ?
C62 C67 1.398(2) . ?
C62 C63 1.402(2) . ?
C63 C64 1.387(2) . ?
C63 H63 0.9500 . ?
C64 C65 1.385(2) . ?
C64 C68 1.488(2) . ?
C65 C66 1.384(2) . ?
C65 H65 0.9500 . ?
C66 C67 1.393(2) . ?
C66 C69 1.493(2) . ?
C67 H67 0.9500 . ?
C68 F68B 1.316(3) . ?
C68 F68A 1.317(2) . ?
C68 F68C 1.317(3) . ?
C69 F69A 1.331(2) . ?
C69 F69C 1.335(3) . ?
C69 F69B 1.339(2) . ?
C70 C75 1.397(2) . ?
C70 C71 1.4073(19) . ?
C71 C72 1.387(2) . ?
C71 H71 0.9500 . ?
C72 C73 1.384(2) . ?
C72 C76 1.496(2) . ?
C73 C74 1.384(2) . ?
C73 H73 0.9500 . ?
C74 C75 1.393(2) . ?
C74 C77 1.493(2) . ?
C75 H75 0.9500 . ?
C76 F76A 1.310(2) . ?
C76 F76C 1.316(2) . ?
C76 F76B 1.330(3) . ?
C77 F77C 1.321(2) . ?
C77 F77B 1.331(2) . ?
C77 F77A 1.342(2) . ?

loop_
_geom_torsion_atom_site_label_1
_geom_torsion_atom_site_label_2
_geom_torsion_atom_site_label_3
_geom_torsion_atom_site_label_4
_geom_torsion
_geom_torsion_site_symmetry_1
_geom_torsion_site_symmetry_2
_geom_torsion_site_symmetry_3
_geom_torsion_site_symmetry_4
_geom_torsion_publ_flag
C2 N1 C1 N2 0.77(16) . . . . ?
C6 N1 C1 N2 177.39(13) . . . . ?
C2 N1 C1 Mo1 -171.67(12) . . . . ?
C6 N1 C1 Mo1 4.9(2) . . . . ?
N1 C1 N2 C3 -0.64(16) . . . . ?
Mo1 C1 N2 C3 173.81(10) . . . . ?
N1 C1 N2 C15 -175.23(13) . . . . ?
Mo1 C1 N2 C15 -0.78(18) . . . . ?
C1 N1 C2 C3 -0.64(18) . . . . ?
C6 N1 C2 C3 -177.59(13) . . . . ?
C1 N1 C2 C4 177.10(15) . . . . ?
C6 N1 C2 C4 0.2(2) . . . . ?
N1 C2 C3 N2 0.22(18) . . . . ?
C4 C2 C3 N2 -177.29(17) . . . . ?
N1 C2 C3 C5 -179.93(18) . . . . ?
C4 C2 C3 C5 2.6(3) . . . . ?
C1 N2 C3 C2 0.27(18) . . . . ?
C15 N2 C3 C2 174.71(14) . . . . ?
C1 N2 C3 C5 -179.60(16) . . . . ?
C15 N2 C3 C5 -5.2(3) . . . . ?
C1 N1 C6 C11 107.31(16) . . . . ?
C2 N1 C6 C11 -76.33(17) . . . . ?
C1 N1 C6 C7 -82.53(18) . . . . ?
C2 N1 C6 C7 93.82(16) . . . . ?
C11 C6 C7 C8 0.0(2) . . . . ?
N1 C6 C7 C8 -169.65(12) . . . . ?
C11 C6 C7 C12 177.88(14) . . . . ?
N1 C6 C7 C12 8.2(2) . . . . ?
C6 C7 C8 C9 1.9(2) . . . . ?
C12 C7 C8 C9 -175.94(15) . . . . ?
C7 C8 C9 C10 -3.3(2) . . . . ?
C7 C8 C9 C13 174.22(15) . . . . ?
C8 C9 C10 C11 2.8(2) . . . . ?
C13 C9 C10 C11 -174.68(15) . . . . ?
C7 C6 C11 C10 -0.5(2) . . . . ?
N1 C6 C11 C10 169.12(12) . . . . ?
C7 C6 C11 C14 -179.50(14) . . . . ?
N1 C6 C11 C14 -9.9(2) . . . . ?
C9 C10 C11 C6 -1.0(2) . . . . ?
C9 C10 C11 C14 178.06(15) . . . . ?
C1 N2 C15 C16 -95.46(17) . . . . ?
C3 N2 C15 C16 90.67(18) . . . . ?
C1 N2 C15 C20 86.20(17) . . . . ?
C3 N2 C15 C20 -87.67(18) . . . . ?
C20 C15 C16 C17 -3.0(2) . . . . ?
N2 C15 C16 C17 178.73(13) . . . . ?
C20 C15 C16 C21 174.94(14) . . . . ?
N2 C15 C16 C21 -3.3(2) . . . . ?
C15 C16 C17 C18 0.2(2) . . . . ?
C21 C16 C17 C18 -177.74(16) . . . . ?
C16 C17 C18 C19 1.2(3) . . . . ?
C16 C17 C18 C22 -178.94(19) . . . . ?
C17 C18 C19 C20 0.0(3) . . . . ?
C22 C18 C19 C20 -179.82(19) . . . . ?
C18 C19 C20 C15 -2.6(2) . . . . ?
C18 C19 C20 C23 174.85(16) . . . . ?
C16 C15 C20 C19 4.2(2) . . . . ?
N2 C15 C20 C19 -177.56(13) . . . . ?
C16 C15 C20 C23 -173.26(15) . . . . ?
N2 C15 C20 C23 5.0(2) . . . . ?
Mo1 O1 C24 C25A -8.3(5) . . . . ?
Mo1 O1 C24 C26A -130.9(5) . . . . ?
Mo1 O1 C24 C27 64.5(3) . . . . ?
Mo1 O1 C24 C26 -173.9(2) . . . . ?
Mo1 O1 C24 C25 -55.1(3) . . . . ?
Mo1 O1 C24 C27A 110.0(5) . . . . ?
O1 C24 C25 F1 44.4(4) . . . . ?
C27 C24 C25 F1 -76.1(4) . . . . ?
C26 C24 C25 F1 164.1(3) . . . . ?
O1 C24 C25 F3 -72.1(3) . . . . ?
C27 C24 C25 F3 167.4(3) . . . . ?
C26 C24 C25 F3 47.7(3) . . . . ?
O1 C24 C25 F2 168.2(2) . . . . ?
C27 C24 C25 F2 47.6(3) . . . . ?
C26 C24 C25 F2 -72.1(3) . . . . ?
O1 C24 C26 F4 40.8(4) . . . . ?
C27 C24 C26 F4 161.9(3) . . . . ?
C25 C24 C26 F4 -79.8(3) . . . . ?
O1 C24 C26 F6 -72.4(4) . . . . ?
C27 C24 C26 F6 48.7(4) . . . . ?
C25 C24 C26 F6 167.0(3) . . . . ?
O1 C24 C26 F5 167.0(3) . . . . ?
C27 C24 C26 F5 -71.8(4) . . . . ?
C25 C24 C26 F5 46.5(4) . . . . ?
O1 C24 C27 F8 -72.9(3) . . . . ?
C26 C24 C27 F8 166.2(3) . . . . ?
C25 C24 C27 F8 48.3(3) . . . . ?
O1 C24 C27 F9 43.3(4) . . . . ?
C26 C24 C27 F9 -77.6(4) . . . . ?
C25 C24 C27 F9 164.4(4) . . . . ?
O1 C24 C27 F7 167.1(3) . . . . ?
C26 C24 C27 F7 46.2(4) . . . . ?
C25 C24 C27 F7 -71.8(3) . . . . ?
O1 C24 C25A F1A -45.2(10) . . . . ?
C26A C24 C25A F1A 72.4(10) . . . . ?
C27A C24 C25A F1A -162.0(9) . . . . ?
O1 C24 C25A F3A -164.3(6) . . . . ?
C26A C24 C25A F3A -46.8(10) . . . . ?
C27A C24 C25A F3A 78.8(9) . . . . ?
O1 C24 C25A F2A 75.5(8) . . . . ?
C26A C24 C25A F2A -166.9(8) . . . . ?
C27A C24 C25A F2A -41.3(9) . . . . ?
O1 C24 C26A F5A -32.2(10) . . . . ?
C25A C24 C26A F5A -152.5(9) . . . . ?
C27A C24 C26A F5A 83.3(10) . . . . ?
O1 C24 C26A F6A -161.7(7) . . . . ?
C25A C24 C26A F6A 78.0(9) . . . . ?
C27A C24 C26A F6A -46.2(10) . . . . ?
O1 C24 C26A F4A 81.5(8) . . . . ?
C25A C24 C26A F4A -38.7(9) . . . . ?
C27A C24 C26A F4A -162.9(8) . . . . ?
O1 C24 C27A F8A -44.3(12) . . . . ?
C25A C24 C27A F8A 74.5(13) . . . . ?
C26A C24 C27A F8A -158.9(12) . . . . ?
O1 C24 C27A F9A -168.7(7) . . . . ?
C25A C24 C27A F9A -49.8(10) . . . . ?
C26A C24 C27A F9A 76.7(10) . . . . ?
O1 C24 C27A F7A 79.1(8) . . . . ?
C25A C24 C27A F7A -162.1(8) . . . . ?
C26A C24 C27A F7A -35.5(10) . . . . ?
N3 C28 C29 C30 -178.77(15) . . . . ?
C33 C28 C29 C30 -0.4(2) . . . . ?
N3 C28 C29 C34 0.1(2) . . . . ?
C33 C28 C29 C34 178.48(15) . . . . ?
C28 C29 C30 C31 0.1(3) . . . . ?
C34 C29 C30 C31 -178.82(18) . . . . ?
C29 C30 C31 C32 0.1(3) . . . . ?
C30 C31 C32 C33 0.1(3) . . . . ?
C31 C32 C33 C28 -0.4(3) . . . . ?
C31 C32 C33 C35 -179.77(19) . . . . ?
N3 C28 C33 C32 178.95(15) . . . . ?
C29 C28 C33 C32 0.6(2) . . . . ?
N3 C28 C33 C35 -1.7(2) . . . . ?
C29 C28 C33 C35 179.95(15) . . . . ?
N3 Mo1 C36 C37 -9.98(19) . . . . ?
O1 Mo1 C36 C37 121.14(18) . . . . ?
C1 Mo1 C36 C37 -113.43(18) . . . . ?
Mo1 C36 C37 C40 -8.4(2) . . . . ?
Mo1 C36 C37 C39 116.25(18) . . . . ?
Mo1 C36 C37 C38 -127.59(18) . . . . ?
C36 C37 C40 C41 129.28(15) . . . . ?
C39 C37 C40 C41 8.4(2) . . . . ?
C38 C37 C40 C41 -111.53(16) . . . . ?
C36 C37 C40 C45 -54.81(17) . . . . ?
C39 C37 C40 C45 -175.70(14) . . . . ?
C38 C37 C40 C45 64.38(17) . . . . ?
C45 C40 C41 C42 0.3(2) . . . . ?
C37 C40 C41 C42 176.31(15) . . . . ?
C40 C41 C42 C43 0.4(3) . . . . ?
C41 C42 C43 C44 -0.9(3) . . . . ?
C42 C43 C44 C45 0.7(3) . . . . ?
C43 C44 C45 C40 0.0(3) . . . . ?
C41 C40 C45 C44 -0.5(2) . . . . ?
C37 C40 C45 C44 -176.61(14) . . . . ?
C62 B1 C46 C47 -138.23(14) . . . . ?
C70 B1 C46 C47 -18.88(19) . . . . ?
C54 B1 C46 C47 100.56(15) . . . . ?
C62 B1 C46 C51 43.08(18) . . . . ?
C70 B1 C46 C51 162.43(13) . . . . ?
C54 B1 C46 C51 -78.13(16) . . . . ?
C51 C46 C47 C48 0.0(2) . . . . ?
B1 C46 C47 C48 -178.73(14) . . . . ?
C46 C47 C48 C49 0.2(2) . . . . ?
C46 C47 C48 C52 -175.72(15) . . . . ?
C47 C48 C49 C50 0.0(2) . . . . ?
C52 C48 C49 C50 175.89(16) . . . . ?
C48 C49 C50 C51 -0.4(3) . . . . ?
C48 C49 C50 C53 -177.76(16) . . . . ?
C49 C50 C51 C46 0.6(3) . . . . ?
C53 C50 C51 C46 177.98(15) . . . . ?
C47 C46 C51 C50 -0.4(2) . . . . ?
B1 C46 C51 C50 178.37(14) . . . . ?
C49 C48 C52 F52A 154.76(17) . . . . ?
C47 C48 C52 F52A -29.3(2) . . . . ?
C49 C48 C52 F52B 33.6(2) . . . . ?
C47 C48 C52 F52B -150.45(16) . . . . ?
C49 C48 C52 F52C -85.2(2) . . . . ?
C47 C48 C52 F52C 90.7(2) . . . . ?
C49 C50 C53 F53E -5.3(10) . . . . ?
C51 C50 C53 F53E 177.2(10) . . . . ?
C49 C50 C53 F53F -139.9(8) . . . . ?
C51 C50 C53 F53F 42.7(9) . . . . ?
C49 C50 C53 F53C 76.0(3) . . . . ?
C51 C50 C53 F53C -101.4(3) . . . . ?
C49 C50 C53 F53A -158.7(2) . . . . ?
C51 C50 C53 F53A 23.9(3) . . . . ?
C49 C50 C53 F53B -39.3(2) . . . . ?
C51 C50 C53 F53B 143.34(19) . . . . ?
C49 C50 C53 F53D 117.5(7) . . . . ?
C51 C50 C53 F53D -59.9(7) . . . . ?
C46 B1 C54 C55 21.24(18) . . . . ?
C62 B1 C54 C55 -99.27(16) . . . . ?
C70 B1 C54 C55 142.09(13) . . . . ?
C46 B1 C54 C59 -159.53(12) . . . . ?
C62 B1 C54 C59 79.96(16) . . . . ?
C70 B1 C54 C59 -38.68(17) . . . . ?
C59 C54 C55 C56 -0.9(2) . . . . ?
B1 C54 C55 C56 178.33(13) . . . . ?
C54 C55 C56 C57 0.7(2) . . . . ?
C54 C55 C56 C60 -178.32(13) . . . . ?
C55 C56 C57 C58 -0.3(2) . . . . ?
C60 C56 C57 C58 178.74(13) . . . . ?
C56 C57 C58 C59 0.1(2) . . . . ?
C56 C57 C58 C61 -179.55(13) . . . . ?
C57 C58 C59 C54 -0.4(2) . . . . ?
C61 C58 C59 C54 179.31(13) . . . . ?
C55 C54 C59 C58 0.7(2) . . . . ?
B1 C54 C59 C58 -178.54(13) . . . . ?
C57 C56 C60 F60C 2.7(2) . . . . ?
C55 C56 C60 F60C -178.25(14) . . . . ?
C57 C56 C60 F60B -118.59(15) . . . . ?
C55 C56 C60 F60B 60.48(18) . . . . ?
C57 C56 C60 F60A 123.31(15) . . . . ?
C55 C56 C60 F60A -57.62(18) . . . . ?
C57 C58 C61 F61E -118.4(6) . . . . ?
C59 C58 C61 F61E 61.9(6) . . . . ?
C57 C58 C61 F61C 105.5(4) . . . . ?
C59 C58 C61 F61C -74.2(4) . . . . ?
C57 C58 C61 F61D 13.9(8) . . . . ?
C59 C58 C61 F61D -165.8(8) . . . . ?
C57 C58 C61 F61B -18.9(2) . . . . ?
C59 C58 C61 F61B 161.4(2) . . . . ?
C57 C58 C61 F61A -134.8(3) . . . . ?
C59 C58 C61 F61A 45.5(3) . . . . ?
C57 C58 C61 F61F 126.2(4) . . . . ?
C59 C58 C61 F61F -53.5(5) . . . . ?
C46 B1 C62 C67 33.78(18) . . . . ?
C70 B1 C62 C67 -87.16(16) . . . . ?
C54 B1 C62 C67 154.01(14) . . . . ?
C46 B1 C62 C63 -151.46(13) . . . . ?
C70 B1 C62 C63 87.60(16) . . . . ?
C54 B1 C62 C63 -31.23(19) . . . . ?
C67 C62 C63 C64 0.3(2) . . . . ?
B1 C62 C63 C64 -174.71(14) . . . . ?
C62 C63 C64 C65 -0.4(2) . . . . ?
C62 C63 C64 C68 179.59(16) . . . . ?
C63 C64 C65 C66 0.1(2) . . . . ?
C68 C64 C65 C66 -179.90(17) . . . . ?
C64 C65 C66 C67 0.3(2) . . . . ?
C64 C65 C66 C69 -176.63(16) . . . . ?
C65 C66 C67 C62 -0.3(2) . . . . ?
C69 C66 C67 C62 176.65(15) . . . . ?
C63 C62 C67 C66 0.0(2) . . . . ?
B1 C62 C67 C66 175.17(14) . . . . ?
C65 C64 C68 F68B -56.3(3) . . . . ?
C63 C64 C68 F68B 123.8(2) . . . . ?
C65 C64 C68 F68A -176.77(17) . . . . ?
C63 C64 C68 F68A 3.3(3) . . . . ?
C65 C64 C68 F68C 64.6(2) . . . . ?
C63 C64 C68 F68C -115.4(2) . . . . ?
C65 C66 C69 F69A -15.6(2) . . . . ?
C67 C66 C69 F69A 167.41(15) . . . . ?
C65 C66 C69 F69C 104.61(19) . . . . ?
C67 C66 C69 F69C -72.36(19) . . . . ?
C65 C66 C69 F69B -136.40(17) . . . . ?
C67 C66 C69 F69B 46.6(2) . . . . ?
C46 B1 C70 C75 -108.45(15) . . . . ?
C62 B1 C70 C75 11.66(19) . . . . ?
C54 B1 C70 C75 131.81(14) . . . . ?
C46 B1 C70 C71 71.35(17) . . . . ?
C62 B1 C70 C71 -168.54(13) . . . . ?
C54 B1 C70 C71 -48.38(17) . . . . ?
C75 C70 C71 C72 3.1(2) . . . . ?
B1 C70 C71 C72 -176.70(14) . . . . ?
C70 C71 C72 C73 -1.3(2) . . . . ?
C70 C71 C72 C76 -178.96(16) . . . . ?
C71 C72 C73 C74 -1.5(2) . . . . ?
C76 C72 C73 C74 176.07(16) . . . . ?
C72 C73 C74 C75 2.4(2) . . . . ?
C72 C73 C74 C77 -176.98(15) . . . . ?
C73 C74 C75 C70 -0.5(2) . . . . ?
C77 C74 C75 C70 178.91(14) . . . . ?
C71 C70 C75 C74 -2.2(2) . . . . ?
B1 C70 C75 C74 177.59(13) . . . . ?
C73 C72 C76 F76A 8.3(3) . . . . ?
C71 C72 C76 F76A -174.07(18) . . . . ?
C73 C72 C76 F76C 130.25(19) . . . . ?
C71 C72 C76 F76C -52.1(2) . . . . ?
C73 C72 C76 F76B -112.4(2) . . . . ?
C71 C72 C76 F76B 65.3(2) . . . . ?
C73 C74 C77 F77C 124.35(18) . . . . ?
C75 C74 C77 F77C -55.1(2) . . . . ?
C73 C74 C77 F77B -113.96(18) . . . . ?
C75 C74 C77 F77B 66.63(19) . . . . ?
C73 C74 C77 F77A 4.3(2) . . . . ?
C75 C74 C77 F77A -175.14(14) . . . . ?
